data_8100751
loop_
_publ_author_name
'Ye, Ming-De'
'Hu, Mao-Lin'
'Yuan, Ji-Xin'
'Wang, Shun'

_publ_section_title
;Crystal structure of 2,2'-bipyridine-1,1'-dioxide dihydrate,
 C~10~H~8~N~2~O~2~ &#x00B7; 2H~2~O
;
_journal_issue 4
_journal_name_full 'Zeitschrift f\"ur Kristallographie - New Crystal Structures'
_journal_page_first 497
_journal_page_last 498
_journal_volume 217
_journal_year 2002
_chemical_formula_structural '(C10 H8 N2 O2) . 2H2 O'
_chemical_formula_sum 'C10 H12 N2 O4'
_chemical_formula_weight 224.22
_space_group_IT_number 60
_symmetry_cell_setting orthorhombic
_symmetry_space_group_name_Hall '-P 2n 2ab'
_symmetry_space_group_name_H-M 'P b c n'
_cell_angle_alpha 90.000(10)
_cell_angle_beta 90.000(10)
_cell_angle_gamma 90.000(10)
_cell_formula_units_Z 4
_cell_length_a 16.006(9)
_cell_length_b 5.308(4)
_cell_length_c 12.766(5)
_cell_measurement_temperature 293(2)
_cell_volume 1084.6(11)
_diffrn_ambient_temperature 293(2)
_exptl_crystal_density_diffrn 1.373
_cod_depositor_comments
;
The following automatic conversions were performed:
'_symmetry_cell_setting' value 'Orthorhombic' changed to 'orthorhombic'
according to '/home/saulius/struct/CIF-dictionaries/cif_core.dic'
dictionary named 'cif_core.dic' version 2.4.1 from 2010-06-29.

Automatic conversion script
Id: cif_fix_enum 1527 2010-12-29 10:47:43Z saulius 
;
_cod_database_code 8100751

loop_
_symmetry_equiv_pos_as_xyz
'x, y, z'
'-x+1/2, -y+1/2, z+1/2'
'-x, y, -z+1/2'
'x+1/2, -y+1/2, -z'
'-x, -y, -z'
'x-1/2, y-1/2, -z-1/2'
'x, -y, z-1/2'
'-x-1/2, y-1/2, z'

loop_
_atom_site_label
_atom_site_type_symbol
_atom_site_fract_x
_atom_site_fract_y
_atom_site_fract_z
_atom_site_U_iso_or_equiv
_atom_site_adp_type
_atom_site_occupancy
_atom_site_calc_flag
_atom_site_refinement_flags
_atom_site_disorder_assembly
_atom_site_disorder_group
O1 O 0.04064(9) 0.1280(3) 0.86036(12) 0.0475(6) Uani 1 d . . .
O1W O 0.21399(11) 0.1453(4) 0.8212(2) 0.0792(8) Uani 1 d . . .
H1WA H 0.1691 0.1632 0.8362 0.050 Uiso 1 d R . .
H1WB H 0.2311 0.2891 0.8195 0.050 Uiso 1 d R . .
N1 N -0.02086(11) 0.2947(4) 0.86872(13) 0.0377(6) Uani 1 d . . .
C1 C -0.07467(15) 0.2821(5) 0.95249(17) 0.0451(7) Uani 1 d . . .
H1A H -0.0684 0.1503 1.0034 0.080 Uiso 1 d R . .
C2 C -0.13766(14) 0.4603(6) 0.96342(18) 0.0516(7) Uani 1 d . . .
H2A H -0.1755 0.4498 1.0216 0.080 Uiso 1 d R . .
C3 C -0.14654(15) 0.6527(5) 0.8912(2) 0.0550(8) Uani 1 d . . .
H3A H -0.1892 0.7783 0.8994 0.080 Uiso 1 d R . .
C4 C -0.09184(14) 0.6623(5) 0.8061(2) 0.0475(7) Uani 1 d . . .
H4A H -0.0967 0.7944 0.7551 0.080 Uiso 1 d R . .
C5 C -0.03044(12) 0.4795(4) 0.79429(16) 0.0371(6) Uani 1 d . . .

loop_
_atom_site_aniso_label
_atom_site_aniso_U_11
_atom_site_aniso_U_22
_atom_site_aniso_U_33
_atom_site_aniso_U_23
_atom_site_aniso_U_13
_atom_site_aniso_U_12
O1 0.0442(10) 0.0526(11) 0.0458(10) 0.0062(8) 0.0036(7) 0.0101(8)
O1W 0.0467(11) 0.0581(13) 0.133(2) -0.0064(12) 0.0105(12) 0.0039(9)
N1 0.0368(10) 0.0434(11) 0.0328(10) -0.0021(8) -0.0001(7) 0.0012(8)
C1 0.0449(12) 0.0546(14) 0.0359(11) -0.0011(11) 0.0057(9) -0.0029(12)
C2 0.0449(13) 0.0677(17) 0.0424(13) -0.0096(12) 0.0099(10) -0.0045(13)
C3 0.0425(14) 0.0630(17) 0.0594(16) -0.0087(13) 0.0053(11) 0.0076(12)
C4 0.0466(14) 0.0459(13) 0.0501(13) -0.0003(11) 0.0027(10) 0.0048(11)
C5 0.0378(11) 0.0391(12) 0.0343(11) -0.0012(9) -0.0011(8) -0.0007(10)

loop_
_geom_bond_atom_site_label_1
_geom_bond_atom_site_label_2
_geom_bond_distance
_geom_bond_site_symmetry_2
_geom_bond_publ_flag
O1 N1 1.328(2) . ?
O1 O1W 2.821(3) . ?
O1W O1W 2.894(2) 8_665 ?
N1 C5 1.374(3) . ?
N1 C1 1.375(3) . ?
C1 C2 1.389(3) . ?
C1 O1 24.640(9) 5_575 ?
C2 C3 1.384(4) . ?
C3 C4 1.396(4) . ?
C4 C5 1.389(3) . ?
C4 O1 16.993(7) 3_545 ?
C5 C5 1.493(4) 3_556 ?
